data_4065316
loop_
_publ_author_name
'Holzhacker, Christian'
'Standfest-Hauser, Christina M.'
'Puchberger, Michael'
'Mereiter, Kurt'
'Veiros, Luis F.'
'Calhorda, Maria Jos\'e'
'Carvalho, Maria Deus'
'Ferreira, Liliana P.'
'Godinho, Margarida'
'Hartl, Franti\<sek'
'Kirchner, Karl'

_publ_section_title
;
 Reversible Addition of CO to Coordinatively Unsaturated High-Spin
 Iron(II) Complexes
;
_journal_issue 24
_journal_name_full Organometallics
_journal_page_first 6587
_journal_paper_doi 10.1021/om200711q
_journal_volume 30
_journal_year 2011
_chemical_formula_moiety 'C13 H23 Cl2 Fe N2 P'
_chemical_formula_sum 'C13 H23 Cl2 Fe N2 P'
_chemical_formula_weight 365.05
_chemical_name_common '1431 FeCl2(PN-tBu) at 100K'
_chemical_name_systematic
; 
? 
;
_space_group_IT_number 14
_symmetry_cell_setting monoclinic
_symmetry_space_group_name_Hall '-P 2ybc'
_symmetry_space_group_name_H-M 'P 1 21/c 1'
_atom_sites_solution_hydrogens geom
_atom_sites_solution_primary direct
_atom_sites_solution_secondary difmap
_audit_creation_method SHELXL-97
_cell_angle_alpha 90.00
_cell_angle_beta 117.373(1)
_cell_angle_gamma 90.00
_cell_formula_units_Z 4
_cell_length_a 16.3517(10)
_cell_length_b 7.5191(5)
_cell_length_c 16.2743(10)
_cell_measurement_reflns_used 9979
_cell_measurement_temperature 100(2)
_cell_measurement_theta_max 30.06
_cell_measurement_theta_min 2.51
_cell_volume 1776.89(19)
_computing_cell_refinement 'Bruker SAINT'
_computing_data_collection 'Bruker APEX2'
_computing_data_reduction 'Bruker SAINT, SADABS, XPREP'
_computing_molecular_graphics 'Bruker SHELXTL'
_computing_publication_material 'Bruker SHELXTL'
_computing_structure_refinement 'SHELXL-97 (Sheldrick, 2008)'
_computing_structure_solution 'SHELXS-97 (Sheldrick, 2008)'
_diffrn_ambient_temperature 100(2)
_diffrn_measured_fraction_theta_full 0.992
_diffrn_measured_fraction_theta_max 0.992
_diffrn_measurement_device_type 'Bruker Kappa APEX-II CCD'
_diffrn_measurement_method '\f and \w scans'
_diffrn_radiation_monochromator graphite
_diffrn_radiation_source 'fine-focus sealed tube'
_diffrn_radiation_type MoK\a
_diffrn_radiation_wavelength 0.71073
_diffrn_reflns_av_R_equivalents 0.0226
_diffrn_reflns_av_sigmaI/netI 0.0182
_diffrn_reflns_limit_h_max 22
_diffrn_reflns_limit_h_min -20
_diffrn_reflns_limit_k_max 10
_diffrn_reflns_limit_k_min -10
_diffrn_reflns_limit_l_max 22
_diffrn_reflns_limit_l_min -22
_diffrn_reflns_number 20145
_diffrn_reflns_theta_full 30.00
_diffrn_reflns_theta_max 30.00
_diffrn_reflns_theta_min 3.05
_exptl_absorpt_coefficient_mu 1.229
_exptl_absorpt_correction_T_max 0.80
_exptl_absorpt_correction_T_min 0.61
_exptl_absorpt_correction_type multi-scan
_exptl_absorpt_process_details 'program SADABS'
_exptl_crystal_colour colourless
_exptl_crystal_density_diffrn 1.365
_exptl_crystal_density_method 'not measured'
_exptl_crystal_description prism
_exptl_crystal_F_000 760
_exptl_crystal_size_max 0.40
_exptl_crystal_size_mid 0.30
_exptl_crystal_size_min 0.18
_refine_diff_density_max 1.514
_refine_diff_density_min -0.372
_refine_diff_density_rms 0.074
_refine_ls_extinction_method none
_refine_ls_goodness_of_fit_ref 1.101
_refine_ls_hydrogen_treatment constr
_refine_ls_matrix_type full
_refine_ls_number_parameters 178
_refine_ls_number_reflns 5144
_refine_ls_number_restraints 0
_refine_ls_restrained_S_all 1.101
_refine_ls_R_factor_all 0.0348
_refine_ls_R_factor_gt 0.0319
_refine_ls_shift/su_max 0.000
_refine_ls_shift/su_mean 0.000
_refine_ls_structure_factor_coef Fsqd
_refine_ls_weighting_details 'calc w=1/[\s^2^(Fo^2^)+(0.0459P)^2^+1.1035P] where P=(Fo^2^+2Fc^2^)/3'
_refine_ls_weighting_scheme calc
_refine_ls_wR_factor_gt 0.0848
_refine_ls_wR_factor_ref 0.0871
_reflns_number_gt 4757
_reflns_number_total 5144
_reflns_threshold_expression >2sigma(I)
_cod_data_source_file om200711q_si_001.cif
_cod_data_source_block 6a-1431
_cod_depositor_comments
;
The following automatic conversions were performed:

'_symmetry_cell_setting' value 'Monoclinic' changed to 'monoclinic'
according to /home/saulius/struct/CIF-dictionaries/cif_core.dic
dictionary named 'cif_core.dic' version 2.4.1 from 2010-06-29.

Automatic conversion script
Id: cif_fix_values 1715 2011-07-08 13:25:40Z adriana 
;
_cod_original_sg_symbol_H-M P2(1)/c
_cod_database_code 4065316

loop_
_symmetry_equiv_pos_as_xyz
'x, y, z'
'-x, y+1/2, -z+1/2'
'-x, -y, -z'
'x, -y-1/2, z-1/2'

loop_
_atom_site_label
_atom_site_type_symbol
_atom_site_fract_x
_atom_site_fract_y
_atom_site_fract_z
_atom_site_U_iso_or_equiv
_atom_site_adp_type
_atom_site_occupancy
_atom_site_symmetry_multiplicity
_atom_site_calc_flag
_atom_site_refinement_flags
Fe1 Fe 0.203062(14) 0.13805(3) 0.186234(14) 0.01680(7) Uani 1 1 d .
P1 P 0.27837(2) 0.40491(5) 0.27088(2) 0.01483(8) Uani 1 1 d .
Cl1 Cl 0.30145(3) -0.04776(5) 0.16650(3) 0.02251(8) Uani 1 1 d .
Cl2 Cl 0.08786(3) 0.00587(6) 0.20040(3) 0.02901(10) Uani 1 1 d .
N2 N 0.22427(9) 0.55335(17) 0.18329(8) 0.0182(2) Uani 1 1 d .
H2N H 0.2329 0.6679 0.1953 0.022 Uiso 1 1 calc R
N1 N 0.14703(8) 0.32480(17) 0.07867(8) 0.0169(2) Uani 1 1 d .
C1 C 0.16714(9) 0.49858(19) 0.09364(9) 0.0161(2) Uani 1 1 d .
C2 C 0.13099(11) 0.6237(2) 0.02104(10) 0.0216(3) Uani 1 1 d .
H2 H 0.1455 0.7464 0.0329 0.026 Uiso 1 1 calc R
C3 C 0.07423(11) 0.5648(2) -0.06737(10) 0.0233(3) Uani 1 1 d .
H3 H 0.0497 0.6467 -0.1174 0.028 Uiso 1 1 calc R
C4 C 0.05313(11) 0.3843(2) -0.08288(10) 0.0231(3) Uani 1 1 d .
H4 H 0.0143 0.3412 -0.1433 0.028 Uiso 1 1 calc R
C5 C 0.08979(10) 0.2706(2) -0.00884(10) 0.0205(3) Uani 1 1 d .
H5 H 0.0744 0.1480 -0.0192 0.025 Uiso 1 1 calc R
C6 C 0.40319(10) 0.4247(2) 0.30137(10) 0.0201(3) Uani 1 1 d .
C7 C 0.45457(11) 0.2632(2) 0.36021(12) 0.0272(3) Uani 1 1 d .
H7A H 0.5192 0.2674 0.3728 0.041 Uiso 1 1 calc R
H7B H 0.4261 0.1537 0.3266 0.041 Uiso 1 1 calc R
H7C H 0.4512 0.2655 0.4188 0.041 Uiso 1 1 calc R
C8 C 0.40711(12) 0.4175(3) 0.20860(12) 0.0277(3) Uani 1 1 d .
H8A H 0.3791 0.5254 0.1729 0.042 Uiso 1 1 calc R
H8B H 0.3733 0.3130 0.1734 0.042 Uiso 1 1 calc R
H8C H 0.4714 0.4097 0.2205 0.042 Uiso 1 1 calc R
C9 C 0.45024(11) 0.5964(2) 0.35174(12) 0.0276(3) Uani 1 1 d .
H9A H 0.5127 0.6019 0.3579 0.041 Uiso 1 1 calc R
H9B H 0.4533 0.5978 0.4133 0.041 Uiso 1 1 calc R
H9C H 0.4148 0.6992 0.3162 0.041 Uiso 1 1 calc R
C10 C 0.24965(10) 0.4849(2) 0.36279(10) 0.0200(3) Uani 1 1 d .
C11 C 0.29403(14) 0.3585(3) 0.44532(12) 0.0370(5) Uani 1 1 d .
H11A H 0.3611 0.3731 0.4749 0.056 Uiso 1 1 calc R
H11B H 0.2782 0.2355 0.4239 0.056 Uiso 1 1 calc R
H11C H 0.2713 0.3858 0.4901 0.056 Uiso 1 1 calc R
C12 C 0.14464(11) 0.4694(3) 0.32070(12) 0.0276(3) Uani 1 1 d .
H12A H 0.1261 0.3460 0.3020 0.041 Uiso 1 1 calc R
H12B H 0.1158 0.5472 0.2665 0.041 Uiso 1 1 calc R
H12C H 0.1248 0.5051 0.3667 0.041 Uiso 1 1 calc R
C13 C 0.27537(15) 0.6793(3) 0.39251(15) 0.0384(4) Uani 1 1 d .
H13A H 0.2482 0.7158 0.4324 0.058 Uiso 1 1 calc R
H13B H 0.2518 0.7555 0.3375 0.058 Uiso 1 1 calc R
H13C H 0.3425 0.6905 0.4266 0.058 Uiso 1 1 calc R

loop_
_atom_site_aniso_label
_atom_site_aniso_U_11
_atom_site_aniso_U_22
_atom_site_aniso_U_33
_atom_site_aniso_U_23
_atom_site_aniso_U_13
_atom_site_aniso_U_12
Fe1 0.01535(11) 0.01694(11) 0.01700(11) 0.00019(7) 0.00649(8) -0.00206(7)
P1 0.01224(15) 0.01803(17) 0.01348(15) -0.00063(12) 0.00528(12) -0.00133(12)
Cl1 0.02453(17) 0.01763(16) 0.02785(18) -0.00065(13) 0.01418(14) 0.00009(12)
Cl2 0.02287(18) 0.0315(2) 0.0339(2) -0.00085(15) 0.01405(15) -0.01131(15)
N2 0.0203(6) 0.0159(5) 0.0155(5) -0.0002(4) 0.0058(4) -0.0029(4)
N1 0.0139(5) 0.0206(6) 0.0153(5) -0.0005(4) 0.0059(4) -0.0005(4)
C1 0.0129(6) 0.0212(6) 0.0150(6) 0.0002(5) 0.0071(5) 0.0003(5)
C2 0.0221(7) 0.0219(7) 0.0199(7) 0.0035(5) 0.0088(5) 0.0003(5)
C3 0.0213(7) 0.0292(8) 0.0178(6) 0.0049(6) 0.0077(5) 0.0033(6)
C4 0.0190(7) 0.0307(8) 0.0156(6) -0.0014(5) 0.0044(5) 0.0025(6)
C5 0.0173(6) 0.0238(7) 0.0180(6) -0.0028(5) 0.0060(5) 0.0001(5)
C6 0.0127(6) 0.0263(7) 0.0208(6) -0.0032(5) 0.0073(5) -0.0017(5)
C7 0.0169(7) 0.0311(8) 0.0301(8) -0.0010(6) 0.0078(6) 0.0040(6)
C8 0.0228(7) 0.0377(9) 0.0293(8) -0.0058(7) 0.0177(6) -0.0070(7)
C9 0.0167(7) 0.0316(8) 0.0312(8) -0.0087(7) 0.0083(6) -0.0074(6)
C10 0.0157(6) 0.0289(7) 0.0155(6) -0.0022(5) 0.0075(5) 0.0011(5)
C11 0.0339(9) 0.0597(13) 0.0185(7) 0.0093(7) 0.0129(7) 0.0179(9)
C12 0.0174(7) 0.0429(10) 0.0249(7) 0.0017(7) 0.0118(6) 0.0027(6)
C13 0.0405(10) 0.0391(10) 0.0460(11) -0.0210(9) 0.0287(9) -0.0083(8)

loop_
_atom_type_symbol
_atom_type_description
_atom_type_scat_dispersion_real
_atom_type_scat_dispersion_imag
_atom_type_scat_source
C C 0.0033 0.0016 'International Tables Vol C Tables 4.2.6.8 and 6.1.1.4'
H H 0.0000 0.0000 'International Tables Vol C Tables 4.2.6.8 and 6.1.1.4'
N N 0.0061 0.0033 'International Tables Vol C Tables 4.2.6.8 and 6.1.1.4'
P P 0.1023 0.0942 'International Tables Vol C Tables 4.2.6.8 and 6.1.1.4'
Cl Cl 0.1484 0.1585 'International Tables Vol C Tables 4.2.6.8 and 6.1.1.4'
Fe Fe 0.3463 0.8444 'International Tables Vol C Tables 4.2.6.8 and 6.1.1.4'

loop_
_geom_angle_atom_site_label_1
_geom_angle_atom_site_label_2
_geom_angle_atom_site_label_3
_geom_angle
N1 Fe1 Cl2 108.57(4)
N1 Fe1 Cl1 111.17(4)
Cl2 Fe1 Cl1 115.367(18)
N1 Fe1 P1 80.39(4)
Cl2 Fe1 P1 122.794(17)
Cl1 Fe1 P1 112.529(16)
N2 P1 C10 103.58(7)
N2 P1 C6 104.66(7)
C10 P1 C6 114.11(7)
N2 P1 Fe1 97.71(4)
C10 P1 Fe1 118.30(5)
C6 P1 Fe1 115.05(5)
C1 N2 P1 121.74(10)
C1 N2 H2N 119.1
P1 N2 H2N 119.1
C1 N1 C5 118.39(13)
C1 N1 Fe1 121.58(9)
C5 N1 Fe1 120.03(10)
N1 C1 N2 118.11(12)
N1 C1 C2 121.62(13)
N2 C1 C2 120.28(13)
C3 C2 C1 118.82(14)
C3 C2 H2 120.6
C1 C2 H2 120.6
C2 C3 C4 119.56(14)
C2 C3 H3 120.2
C4 C3 H3 120.2
C5 C4 C3 118.43(14)
C5 C4 H4 120.8
C3 C4 H4 120.8
N1 C5 C4 123.16(15)
N1 C5 H5 118.4
C4 C5 H5 118.4
C9 C6 C7 109.65(13)
C9 C6 C8 108.46(14)
C7 C6 C8 109.02(14)
C9 C6 P1 115.26(11)
C7 C6 P1 108.64(11)
C8 C6 P1 105.60(10)
C6 C7 H7A 109.5
C6 C7 H7B 109.5
H7A C7 H7B 109.5
C6 C7 H7C 109.5
H7A C7 H7C 109.5
H7B C7 H7C 109.5
C6 C8 H8A 109.5
C6 C8 H8B 109.5
H8A C8 H8B 109.5
C6 C8 H8C 109.5
H8A C8 H8C 109.5
H8B C8 H8C 109.5
C6 C9 H9A 109.5
C6 C9 H9B 109.5
H9A C9 H9B 109.5
C6 C9 H9C 109.5
H9A C9 H9C 109.5
H9B C9 H9C 109.5
C11 C10 C12 109.08(14)
C11 C10 C13 111.36(15)
C12 C10 C13 107.55(14)
C11 C10 P1 108.15(11)
C12 C10 P1 105.12(10)
C13 C10 P1 115.27(12)
C10 C11 H11A 109.5
C10 C11 H11B 109.5
H11A C11 H11B 109.5
C10 C11 H11C 109.5
H11A C11 H11C 109.5
H11B C11 H11C 109.5
C10 C12 H12A 109.5
C10 C12 H12B 109.5
H12A C12 H12B 109.5
C10 C12 H12C 109.5
H12A C12 H12C 109.5
H12B C12 H12C 109.5
C10 C13 H13A 109.5
C10 C13 H13B 109.5
H13A C13 H13B 109.5
C10 C13 H13C 109.5
H13A C13 H13C 109.5
H13B C13 H13C 109.5

loop_
_geom_bond_atom_site_label_1
_geom_bond_atom_site_label_2
_geom_bond_distance
Fe1 N1 2.0978(12)
Fe1 Cl2 2.2336(4)
Fe1 Cl1 2.2624(4)
Fe1 P1 2.4249(4)
P1 N2 1.7032(13)
P1 C10 1.8616(15)
P1 C6 1.8717(15)
N2 C1 1.3848(17)
N2 H2N 0.8800
N1 C1 1.3421(19)
N1 C5 1.3580(18)
C1 C2 1.410(2)
C2 C3 1.378(2)
C2 H2 0.9500
C3 C4 1.395(2)
C3 H3 0.9500
C4 C5 1.370(2)
C4 H4 0.9500
C5 H5 0.9500
C6 C9 1.533(2)
C6 C7 1.535(2)
C6 C8 1.541(2)
C7 H7A 0.9800
C7 H7B 0.9800
C7 H7C 0.9800
C8 H8A 0.9800
C8 H8B 0.9800
C8 H8C 0.9800
C9 H9A 0.9800
C9 H9B 0.9800
C9 H9C 0.9800
C10 C11 1.529(2)
C10 C12 1.533(2)
C10 C13 1.536(3)
C11 H11A 0.9800
C11 H11B 0.9800
C11 H11C 0.9800
C12 H12A 0.9800
C12 H12B 0.9800
C12 H12C 0.9800
C13 H13A 0.9800
C13 H13B 0.9800
C13 H13C 0.9800

loop_
_geom_hbond_atom_site_label_D
_geom_hbond_atom_site_label_H
_geom_hbond_atom_site_label_A
_geom_hbond_distance_DH
_geom_hbond_distance_HA
_geom_hbond_distance_DA
_geom_hbond_angle_DHA
_geom_hbond_site_symmetry_A
N2 H2N Cl1 0.88 2.56 3.3136(13) 144.7 1_565

loop_
_geom_torsion_atom_site_label_1
_geom_torsion_atom_site_label_2
_geom_torsion_atom_site_label_3
_geom_torsion_atom_site_label_4
_geom_torsion
N1 Fe1 P1 N2 4.39(6)
Cl2 Fe1 P1 N2 -101.58(5)
Cl1 Fe1 P1 N2 113.43(5)
N1 Fe1 P1 C10 114.39(7)
Cl2 Fe1 P1 C10 8.42(6)
Cl1 Fe1 P1 C10 -136.56(6)
N1 Fe1 P1 C6 -105.81(6)
Cl2 Fe1 P1 C6 148.22(6)
Cl1 Fe1 P1 C6 3.24(6)
C10 P1 N2 C1 -129.15(12)
C6 P1 N2 C1 111.01(12)
Fe1 P1 N2 C1 -7.49(12)
Cl2 Fe1 N1 C1 119.33(10)
Cl1 Fe1 N1 C1 -112.73(10)
P1 Fe1 N1 C1 -2.18(10)
Cl2 Fe1 N1 C5 -61.48(11)
Cl1 Fe1 N1 C5 66.45(11)
P1 Fe1 N1 C5 177.01(11)
C5 N1 C1 N2 178.90(13)
Fe1 N1 C1 N2 -1.90(17)
C5 N1 C1 C2 -0.5(2)
Fe1 N1 C1 C2 178.70(11)
P1 N2 C1 N1 7.14(18)
P1 N2 C1 C2 -173.45(11)
N1 C1 C2 C3 -0.5(2)
N2 C1 C2 C3 -179.90(14)
C1 C2 C3 C4 0.7(2)
C2 C3 C4 C5 0.1(2)
C1 N1 C5 C4 1.4(2)
Fe1 N1 C5 C4 -177.82(12)
C3 C4 C5 N1 -1.2(2)
N2 P1 C6 C9 71.86(13)
C10 P1 C6 C9 -40.66(15)
Fe1 P1 C6 C9 177.84(10)
N2 P1 C6 C7 -164.66(10)
C10 P1 C6 C7 82.82(12)
Fe1 P1 C6 C7 -58.68(11)
N2 P1 C6 C8 -47.83(12)
C10 P1 C6 C8 -160.35(11)
Fe1 P1 C6 C8 58.15(12)
N2 P1 C10 C11 179.19(12)
C6 P1 C10 C11 -67.64(14)
Fe1 P1 C10 C11 72.52(13)
N2 P1 C10 C12 62.78(12)
C6 P1 C10 C12 175.94(11)
Fe1 P1 C10 C12 -43.89(12)
N2 P1 C10 C13 -55.45(14)
C6 P1 C10 C13 57.72(15)
Fe1 P1 C10 C13 -162.12(11)
